data_1541042
loop_
_publ_author_name
'Thiele, G.'
'Rotter, H.W.'
'Schmidt, K.'

_publ_section_title
;
 Die Heptabromodigermanate(II) A3Ge2Br7 (A=Rb, NH4) Synthesen,
 Charakterisierung und Kristallstrukturen
;
_journal_name_full 'Zeitschrift fuer Anorganische und Allgemeine Chemie'
_journal_page_first 149
_journal_page_last 158
_journal_volume 578
_journal_year 1989
_chemical_formula_sum 'Br7 Ge2 H12 N3'
_chemical_name_systematic '(N H4)3 Ge2 Br7'
_space_group_IT_number 14
_symmetry_space_group_name_Hall '-P 2ybc'
_symmetry_space_group_name_H-M 'P 1 21/c 1'
_cell_angle_alpha 90
_cell_angle_beta 101.98
_cell_angle_gamma 90
_cell_formula_units_Z 4
_cell_length_a 10.058
_cell_length_b 12.756
_cell_length_c 13.116
_cell_volume 1646.130
_citation_journal_id_ASTM ZAACAB
_cod_data_source_file Thiele_ZAACAB_1989_1924.cif
_cod_data_source_block H12Br7Ge2N3
_cod_original_cell_volume 1646.13
_cod_original_formula_sum 'H12 Br7 Ge2 N3'
_cod_database_code 1541042

loop_
_symmetry_equiv_pos_as_xyz
x,y,z
-x,y+1/2,-z+1/2
-x,-y,-z
x,-y-1/2,z-1/2

loop_
_atom_site_label
_atom_site_type_symbol
_atom_site_fract_x
_atom_site_fract_y
_atom_site_fract_z
_atom_site_occupancy
_atom_site_U_iso_or_equiv
_atom_site_attached_hydrogens
N2 N-3 0.718 0.3148 0.6391 1 0.0 4
Ge1 Ge+2 0.6412 0.0428 0.4297 1 0.0 0
Br6 Br-1 0.082 0.1897 0.1994 1 0.0 0
Br3 Br-1 0.5916 0.8381 0.4538 1 0.0 0
Br4 Br-1 0.4211 0.0591 0.2025 1 0.0 0
Br2 Br-1 0.8165 0.9951 0.3262 1 0.0 0
Br5 Br-1 0.1603 0.0598 0.9585 1 0.0 0
N3 N-3 0.387 0.193 0.815 1 0.0 4
Ge2 Ge+2 0.1718 0.0111 0.148 1 0.0 0
N1 N-3 0.048 0.1789 0.4638 1 0.0 4
Br1 Br-1 0.1922 0.9436 0.3988 1 0.0 0
Br7 Br-1 0.7243 0.2754 0.3858 1 0.0 0
